data_4325745
loop_
_publ_author_name
'Wen-Jian Chen'
'Da-Hai Yu'
'Xin Xiao'
'Yun-Qian Zhang'
'Qian-Jiang Zhu'
'Sai-Feng Xue'
'Zhu Tao'
'Gang Wei'

_publ_section_title
;
 Difference of Coordination between Alkali- and Alkaline-Earth-Metal Ions
 to a Symmetrical \a,\a',\d,\d'-Tetramethylcucurbit[6]uril
;
_journal_name_full 'Inorganic Chemistry'
_journal_page_first 6956
_journal_page_last 6964
_journal_paper_doi 10.1021/ic200109s
_journal_volume 50
_journal_year 2011
_chemical_formula_moiety 'C40 H52 Cl K N24 O16 Rb2, 3Cl, (H3 O), 2(H2 O)'
_chemical_formula_sum 'C40 H59 Cl4 K N24 O19 Rb2'
_chemical_formula_weight 1531.94
_chemical_name_systematic
;
 ?
;
_space_group_IT_number 70
_symmetry_cell_setting orthorhombic
_symmetry_space_group_name_Hall '-F 2uv 2vw'
_symmetry_space_group_name_H-M 'F d d d :2'
_atom_sites_solution_hydrogens geom
_atom_sites_solution_primary direct
_atom_sites_solution_secondary difmap
_audit_creation_method SHELXL-97
_cell_angle_alpha 90.00
_cell_angle_beta 90.00
_cell_angle_gamma 90.00
_cell_formula_units_Z 16
_cell_length_a 22.291(6)
_cell_length_b 31.654(9)
_cell_length_c 32.854(9)
_cell_measurement_temperature 223(2)
_cell_volume 23182(11)
_computing_structure_refinement 'SHELXL-97 (Sheldrick, 1997)'
_diffrn_ambient_temperature 223(2)
_diffrn_measured_fraction_theta_full 0.968
_diffrn_measured_fraction_theta_max 0.968
_diffrn_measurement_device_type 'Bruker CCD Area Detector'
_diffrn_measurement_method '\f and \w scan'
_diffrn_radiation_monochromator graphite
_diffrn_radiation_source 'fine-focus sealed tube'
_diffrn_radiation_type MoK\a
_diffrn_radiation_wavelength 0.71073
_diffrn_reflns_av_R_equivalents 0.1381
_diffrn_reflns_av_sigmaI/netI 0.1058
_diffrn_reflns_limit_h_max 26
_diffrn_reflns_limit_h_min -27
_diffrn_reflns_limit_k_max 37
_diffrn_reflns_limit_k_min -38
_diffrn_reflns_limit_l_max 40
_diffrn_reflns_limit_l_min -38
_diffrn_reflns_number 38668
_diffrn_reflns_theta_full 26.00
_diffrn_reflns_theta_max 26.00
_diffrn_reflns_theta_min 1.28
_exptl_absorpt_coefficient_mu 2.039
_exptl_absorpt_correction_T_max 0.7231
_exptl_absorpt_correction_T_min 0.6403
_exptl_absorpt_correction_type multi-scan
_exptl_absorpt_process_details 'SADABS (Bruker, 2008)'
_exptl_crystal_colour colorless
_exptl_crystal_density_diffrn 1.755
_exptl_crystal_description prism
_exptl_crystal_F_000 12464
_exptl_crystal_size_max 0.24
_exptl_crystal_size_mid 0.21
_exptl_crystal_size_min 0.17
_refine_diff_density_max 1.561
_refine_diff_density_min -1.502
_refine_diff_density_rms 0.156
_refine_ls_extinction_method none
_refine_ls_goodness_of_fit_ref 1.021
_refine_ls_hydrogen_treatment constr
_refine_ls_matrix_type full
_refine_ls_number_parameters 426
_refine_ls_number_reflns 5520
_refine_ls_number_restraints 0
_refine_ls_restrained_S_all 1.021
_refine_ls_R_factor_all 0.1896
_refine_ls_R_factor_gt 0.0960
_refine_ls_shift/su_max 0.018
_refine_ls_shift/su_mean 0.001
_refine_ls_structure_factor_coef Fsqd
_refine_ls_weighting_details 'calc w=1/[\s^2^(Fo^2^)+(0.1937P)^2^+0.0000P] where P=(Fo^2^+2Fc^2^)/3'
_refine_ls_weighting_scheme calc
_refine_ls_wR_factor_gt 0.2788
_refine_ls_wR_factor_ref 0.3195
_reflns_number_gt 2711
_reflns_number_total 5520
_reflns_threshold_expression >2sigma(I)
_cod_data_source_file ic200109s_si_003_08.cif
_cod_data_source_block complex08
_cod_original_sg_symbol_H-M 'F d d d'
_cod_database_code 4325745

loop_
_symmetry_equiv_pos_as_xyz
'x, y, z'
'-x+1/4, -y+1/4, z'
'x, -y+1/4, -z+1/4'
'-x+1/4, y, -z+1/4'
'x, y+1/2, z+1/2'
'-x+1/4, -y+3/4, z+1/2'
'x, -y+3/4, -z+3/4'
'-x+1/4, y+1/2, -z+3/4'
'x+1/2, y, z+1/2'
'-x+3/4, -y+1/4, z+1/2'
'x+1/2, -y+1/4, -z+3/4'
'-x+3/4, y, -z+3/4'
'x+1/2, y+1/2, z'
'-x+3/4, -y+3/4, z'
'x+1/2, -y+3/4, -z+1/4'
'-x+3/4, y+1/2, -z+1/4'
'-x, -y, -z'
'x-1/4, y-1/4, -z'
'-x, y-1/4, z-1/4'
'x-1/4, -y, z-1/4'
'-x, -y+1/2, -z+1/2'
'x-1/4, y+1/4, -z+1/2'
'-x, y+1/4, z+1/4'
'x-1/4, -y+1/2, z+1/4'
'-x+1/2, -y, -z+1/2'
'x+1/4, y-1/4, -z+1/2'
'-x+1/2, y-1/4, z+1/4'
'x+1/4, -y, z+1/4'
'-x+1/2, -y+1/2, -z'
'x+1/4, y+1/4, -z'
'-x+1/2, y+1/4, z-1/4'
'x+1/4, -y+1/2, z-1/4'

loop_
_atom_site_label
_atom_site_type_symbol
_atom_site_fract_x
_atom_site_fract_y
_atom_site_fract_z
_atom_site_U_iso_or_equiv
_atom_site_adp_type
_atom_site_occupancy
_atom_site_symmetry_multiplicity
_atom_site_calc_flag
_atom_site_refinement_flags
_atom_site_disorder_group
O1W O 1.1250 0.1250 0.19153(14) 0.083(2) Uani 1 2 d S .
O2W O 0.78798(18) 0.38613(12) 0.13381(13) 0.0676(13) Uani 1 1 d . .
O3W O 0.62415(18) 0.2183(2) 0.17504(15) 0.117(2) Uani 1 1 d . .
O4W O 0.9467(4) 0.1525(4) 0.1291(3) 0.117(2) Uani 0.50 1 d P .
O5W O 0.8533(10) 0.1052(8) 0.1026(11) 0.410(16) Uani 0.50 1 d P .
Cl1 Cl 0.8750 0.3750 0.21118(5) 0.0455(5) Uani 1 2 d S .
Cl2 Cl 0.6250 0.1250 0.31109(7) 0.0697(7) Uani 1 2 d S .
Cl3 Cl 0.68886(13) 0.31973(7) 0.13140(6) 0.1216(9) Uani 1 1 d . .
Rb1 Rb 0.6250 0.1250 0.21496(3) 0.0583(3) Uani 1 2 d S .
Rb2 Rb 1.05163(6) 0.16550(4) 0.12972(4) 0.0704(4) Uani 0.50 1 d P .
K2 K 0.7477(2) 0.1250 0.1250 0.057(2) Uani 0.286(6) 2 d SP 1
K2' K 0.7346(3) 0.12451(13) 0.11052(14) 0.0816(18) Uani 0.357(3) 1 d P 2
C1 C 0.86794(16) 0.22435(13) 0.25679(12) 0.0213(11) Uani 1 1 d . .
C2 C 0.86736(16) 0.26230(14) 0.28567(13) 0.0276(12) Uani 1 1 d . .
H2A H 0.8320 0.2610 0.3029 0.041 Uiso 1 1 calc R .
H2B H 0.8666 0.2882 0.2699 0.041 Uiso 1 1 calc R .
H2C H 0.9031 0.2618 0.3025 0.041 Uiso 1 1 calc R .
C3 C 0.88467(19) 0.18045(14) 0.32409(12) 0.0320(13) Uani 1 1 d . .
H3A H 0.9231 0.1936 0.3296 0.048 Uiso 1 1 calc R .
H3B H 0.8847 0.1519 0.3347 0.048 Uiso 1 1 calc R .
H3C H 0.8531 0.1966 0.3371 0.048 Uiso 1 1 calc R .
C4 C 0.87379(16) 0.17928(13) 0.27810(12) 0.0223(11) Uani 1 1 d . .
C5 C 0.77986(18) 0.06256(14) 0.23322(12) 0.0275(12) Uani 1 1 d . .
C019 C 0.87229(17) 0.06221(13) 0.26670(13) 0.0240(11) Uani 1 1 d . .
H019 H 0.8805 0.0558 0.2957 0.029 Uiso 1 1 calc R .
C022 C 0.95171(19) 0.12003(12) 0.26508(13) 0.0273(12) Uani 1 1 d . .
H02A H 0.9526 0.1167 0.2947 0.033 Uiso 1 1 calc R .
H02B H 0.9934 0.1207 0.2555 0.033 Uiso 1 1 calc R .
C026 C 0.85906(17) 0.27997(13) 0.10917(12) 0.0237(11) Uani 1 1 d . .
H026 H 0.8520 0.3086 0.0981 0.028 Uiso 1 1 calc R .
C030 C 0.85963(17) 0.27989(12) 0.15686(12) 0.0230(11) Uani 1 1 d . .
H030 H 0.8533 0.3084 0.1684 0.028 Uiso 1 1 calc R .
C031 C 0.86654(18) 0.02108(14) 0.24083(12) 0.0277(12) Uani 1 1 d . .
H031 H 0.8644 -0.0044 0.2583 0.033 Uiso 1 1 calc R .
C032 C 0.94128(18) -0.01475(13) 0.19220(12) 0.0268(11) Uani 1 1 d . .
H03A H 0.9852 -0.0140 0.1911 0.032 Uiso 1 1 calc R .
H03B H 0.9294 -0.0411 0.2057 0.032 Uiso 1 1 calc R .
C034 C 0.95055(18) 0.05904(13) 0.21948(12) 0.0263(11) Uani 1 1 d . .
C036 C 0.94204(18) 0.26147(13) 0.20757(12) 0.0287(12) Uani 1 1 d . .
H03C H 0.9859 0.2603 0.2064 0.034 Uiso 1 1 calc R .
H03D H 0.9310 0.2875 0.2219 0.034 Uiso 1 1 calc R .
C037 C 0.79493(19) 0.11937(13) 0.28470(13) 0.0293(12) Uani 1 1 d . .
H03E H 0.7510 0.1199 0.2852 0.035 Uiso 1 1 calc R .
H03F H 0.8089 0.1164 0.3128 0.035 Uiso 1 1 calc R .
C038 C 0.78010(18) 0.23777(13) 0.13255(11) 0.0238(11) Uani 1 1 d . .
C039 C 0.95370(19) 0.25836(13) 0.13250(12) 0.0270(11) Uani 1 1 d . .
C040 C 0.78318(19) -0.00204(13) 0.19115(12) 0.0282(12) Uani 1 1 d . .
H04A H 0.7403 0.0043 0.1888 0.034 Uiso 1 1 calc R .
H04B H 0.7870 -0.0305 0.2027 0.034 Uiso 1 1 calc R .
C041 C 0.78179(18) 0.18259(14) 0.24223(11) 0.0268(12) Uani 1 1 d . .
C042 C 0.78544(16) 0.25012(13) 0.20724(11) 0.0224(11) Uani 1 1 d . .
H04C H 0.7895 0.2783 0.2193 0.027 Uiso 1 1 calc R .
H04D H 0.7425 0.2440 0.2050 0.027 Uiso 1 1 calc R .
C043 C 0.95190(18) 0.18744(13) 0.22958(12) 0.0252(11) Uani 1 1 d . .
N1 N 0.81072(14) 0.25108(10) 0.16681(10) 0.0239(9) Uani 1 1 d . .
N2 N 0.91856(15) 0.26338(11) 0.16616(10) 0.0270(10) Uani 1 1 d . .
N3 N 0.92050(15) 0.22569(11) 0.23082(10) 0.0255(9) Uani 1 1 d . .
N4 N 0.81169(15) 0.22023(10) 0.23408(10) 0.0246(9) Uani 1 1 d . .
N5 N 0.81641(14) 0.15953(10) 0.26879(10) 0.0231(9) Uani 1 1 d . .
N6 N 0.92408(14) 0.15999(10) 0.25562(10) 0.0232(9) Uani 1 1 d . .
N7 N 0.92247(15) 0.08352(11) 0.24766(9) 0.0247(9) Uani 1 1 d . .
N8 N 0.81435(14) 0.08252(10) 0.26158(9) 0.0221(9) Uani 1 1 d . .
N9 N 0.81032(15) 0.02795(11) 0.21871(10) 0.0272(10) Uani 1 1 d . .
N10 N 0.91979(15) 0.02123(11) 0.21627(11) 0.0296(10) Uani 1 1 d . .
N11 N 0.91774(14) 0.26468(11) 0.09914(10) 0.0265(10) Uani 1 1 d . .
N12 N 0.81018(15) 0.25171(11) 0.09983(10) 0.0260(9) Uani 1 1 d . .
O1 O 0.73577(12) 0.21562(9) 0.13239(8) 0.0298(8) Uani 1 1 d . .
O2 O 0.73283(12) 0.17288(10) 0.22936(9) 0.0359(9) Uani 1 1 d . .
O3 O 0.72950(13) 0.07291(10) 0.22273(10) 0.0431(10) Uani 1 1 d . .
O4 O 0.99677(13) 0.06730(9) 0.20029(9) 0.0352(9) Uani 1 1 d . .
O5 O 0.99698(12) 0.18106(9) 0.20906(9) 0.0336(9) Uani 1 1 d . .
O6 O 1.00722(12) 0.24926(9) 0.13188(8) 0.0307(8) Uani 1 1 d . .

loop_
_atom_site_aniso_label
_atom_site_aniso_U_11
_atom_site_aniso_U_22
_atom_site_aniso_U_33
_atom_site_aniso_U_23
_atom_site_aniso_U_13
_atom_site_aniso_U_12
O1W 0.218(7) 0.020(2) 0.010(2) 0.000 0.000 0.012(3)
O2W 0.054(2) 0.059(2) 0.090(3) 0.009(2) -0.010(2) -0.002(2)
O3W 0.060(2) 0.206(5) 0.085(3) -0.055(3) 0.007(2) -0.010(3)
O4W 0.060(2) 0.206(5) 0.085(3) -0.055(3) 0.007(2) -0.010(3)
O5W 0.21(2) 0.41(3) 0.61(4) -0.32(2) 0.11(2) -0.080(18)
Cl1 0.0650(11) 0.0344(9) 0.0371(10) 0.000 0.000 -0.0037(9)
Cl2 0.0873(15) 0.0510(12) 0.0709(15) 0.000 0.000 0.0054(12)
Cl3 0.192(2) 0.0856(14) 0.0874(14) -0.0039(11) 0.0340(14) -0.0283(15)
Rb1 0.0384(4) 0.0560(5) 0.0804(6) 0.000 0.000 -0.0048(4)
Rb2 0.0888(8) 0.0577(7) 0.0646(8) -0.0188(6) -0.0142(6) 0.0354(6)
K2 0.014(2) 0.028(3) 0.131(7) -0.009(3) 0.000 0.000
K2' 0.139(4) 0.0199(16) 0.086(4) -0.012(3) 0.027(3) -0.005(2)
C1 0.023(2) 0.022(2) 0.019(2) -0.0089(18) 0.0002(16) -0.0020(18)
C2 0.022(2) 0.028(2) 0.032(2) -0.012(2) -0.0004(18) 0.0010(19)
C3 0.045(3) 0.035(3) 0.017(2) -0.008(2) -0.0034(19) -0.002(2)
C4 0.025(2) 0.026(2) 0.016(2) -0.0013(18) -0.0021(16) -0.0043(19)
C5 0.032(2) 0.032(2) 0.019(2) 0.0068(19) 0.0014(18) -0.007(2)
C019 0.032(2) 0.022(2) 0.019(2) -0.0003(19) -0.0024(17) 0.0014(19)
C022 0.027(2) 0.029(2) 0.026(2) 0.0041(19) -0.0072(19) 0.0010(19)
C026 0.028(2) 0.0143(19) 0.028(2) 0.0064(18) 0.0022(19) 0.0029(17)
C030 0.027(2) 0.014(2) 0.028(2) 0.0016(18) 0.0064(18) -0.0036(17)
C031 0.039(2) 0.031(2) 0.013(2) 0.0013(19) 0.0030(18) -0.001(2)
C032 0.032(2) 0.024(2) 0.024(2) -0.0009(19) -0.0066(18) 0.0076(19)
C034 0.027(2) 0.028(2) 0.024(2) 0.0090(19) -0.0028(18) -0.0039(19)
C036 0.026(2) 0.030(2) 0.030(2) -0.003(2) -0.0045(19) -0.004(2)
C037 0.027(2) 0.042(3) 0.019(2) 0.001(2) 0.0042(19) -0.008(2)
C038 0.023(2) 0.029(2) 0.019(2) -0.0026(19) 0.0006(17) 0.0064(18)
C039 0.030(2) 0.021(2) 0.030(2) -0.0014(19) 0.0082(19) -0.0048(18)
C040 0.035(2) 0.029(2) 0.021(2) 0.0077(19) 0.0038(19) -0.004(2)
C041 0.027(2) 0.042(3) 0.012(2) -0.0061(19) -0.0034(17) -0.002(2)
C042 0.0149(19) 0.030(2) 0.022(2) -0.0072(18) 0.0044(16) 0.0072(17)
C043 0.026(2) 0.024(2) 0.025(2) -0.0062(19) -0.0040(18) -0.0060(19)
N1 0.0202(17) 0.0294(19) 0.0221(18) -0.0040(16) 0.0025(15) -0.0004(15)
N2 0.0264(18) 0.032(2) 0.0223(19) 0.0027(16) 0.0014(15) 0.0009(17)
N3 0.0257(17) 0.0275(19) 0.0232(18) 0.0036(16) 0.0069(15) -0.0026(16)
N4 0.0298(18) 0.0230(18) 0.0210(18) 0.0047(15) -0.0012(15) -0.0061(16)
N5 0.0225(17) 0.0229(18) 0.0238(18) -0.0031(15) -0.0028(15) -0.0054(15)
N6 0.0234(17) 0.0209(18) 0.0252(18) 0.0028(15) 0.0027(14) 0.0037(15)
N7 0.0284(18) 0.030(2) 0.0157(17) -0.0037(15) 0.0051(15) -0.0035(16)
N8 0.0267(17) 0.0217(18) 0.0180(17) -0.0079(15) -0.0005(14) -0.0042(15)
N9 0.0325(19) 0.0291(19) 0.0198(18) -0.0077(16) -0.0069(15) -0.0007(17)
N10 0.0275(18) 0.029(2) 0.033(2) -0.0045(17) 0.0009(16) 0.0000(16)
N11 0.0208(17) 0.036(2) 0.0222(19) -0.0053(16) 0.0049(15) -0.0031(16)
N12 0.0255(17) 0.036(2) 0.0163(17) 0.0003(16) -0.0057(15) 0.0030(16)
O1 0.0228(14) 0.0361(17) 0.0305(16) -0.0007(14) 0.0026(13) -0.0055(14)
O2 0.0245(15) 0.0483(19) 0.0349(17) 0.0039(16) -0.0037(14) -0.0121(15)
O3 0.0286(16) 0.049(2) 0.052(2) -0.0148(17) -0.0076(15) 0.0022(16)
O4 0.0312(16) 0.0335(17) 0.0409(18) -0.0017(15) 0.0030(14) 0.0060(14)
O5 0.0270(15) 0.0334(17) 0.0404(18) 0.0018(15) 0.0108(14) 0.0025(14)
O6 0.0213(14) 0.0397(18) 0.0312(17) -0.0036(14) 0.0024(13) -0.0044(14)

loop_
_atom_type_symbol
_atom_type_description
_atom_type_scat_dispersion_real
_atom_type_scat_dispersion_imag
_atom_type_scat_source
C C 0.0033 0.0016 'International Tables Vol C Tables 4.2.6.8 and 6.1.1.4'
H H 0.0000 0.0000 'International Tables Vol C Tables 4.2.6.8 and 6.1.1.4'
N N 0.0061 0.0033 'International Tables Vol C Tables 4.2.6.8 and 6.1.1.4'
O O 0.0106 0.0060 'International Tables Vol C Tables 4.2.6.8 and 6.1.1.4'
Cl Cl 0.1484 0.1585 'International Tables Vol C Tables 4.2.6.8 and 6.1.1.4'
Rb Rb -0.9393 2.9676 'International Tables Vol C Tables 4.2.6.8 and 6.1.1.4'
K K 0.2009 0.2494 'International Tables Vol C Tables 4.2.6.8 and 6.1.1.4'

loop_
_geom_angle_atom_site_label_1
_geom_angle_atom_site_label_2
_geom_angle_atom_site_label_3
_geom_angle
_geom_angle_site_symmetry_1
_geom_angle_site_symmetry_3
Rb2 O1W Rb2 91.32(14) 2_755 .
Rb2 O1W Rb2 65.84(9) 2_755 3
Rb2 O1W Rb2 50.50(7) . 3
Rb2 O1W Rb2 50.50(7) 2_755 4_755
Rb2 O1W Rb2 65.84(9) . 4_755
Rb2 O1W Rb2 83.19(12) 3 4_755
O4W O4W Rb2 99.9(3) 3 .
O4W O4W Rb2 47.12(19) 3 3
Rb2 O4W Rb2 52.8(2) . 3
K2 O5W K2' 11.49(15) . .
K2 O5W K2' 7.28(17) . 3
K2' O5W K2' 18.5(2) . 3
O3 Rb1 O3 169.78(13) 2_655 .
O3 Rb1 O2 111.16(9) 2_655 .
O3 Rb1 O2 67.03(9) . .
O3 Rb1 O2 67.03(9) 2_655 2_655
O3 Rb1 O2 111.16(9) . 2_655
O2 Rb1 O2 161.10(12) . 2_655
O3 Rb1 Cl2 84.89(7) 2_655 .
O3 Rb1 Cl2 84.89(7) . .
O2 Rb1 Cl2 80.55(6) . .
O2 Rb1 Cl2 80.55(6) 2_655 .
O3 Rb1 O3W 124.53(10) 2_655 2_655
O3 Rb1 O3W 60.36(10) . 2_655
O2 Rb1 O3W 122.86(9) . 2_655
O2 Rb1 O3W 65.84(10) 2_655 2_655
Cl2 Rb1 O3W 113.95(9) . 2_655
O3 Rb1 O3W 60.36(10) 2_655 .
O3 Rb1 O3W 124.53(10) . .
O2 Rb1 O3W 65.84(10) . .
O2 Rb1 O3W 122.86(9) 2_655 .
Cl2 Rb1 O3W 113.95(9) . .
O3W Rb1 O3W 132.11(19) 2_655 .
O3 Rb1 K2' 59.70(10) 2_655 4_655
O3 Rb1 K2' 129.15(10) . 4_655
O2 Rb1 K2' 134.82(10) . 4_655
O2 Rb1 K2' 61.91(10) 2_655 4_655
Cl2 Rb1 K2' 135.43(8) . 4_655
O3W Rb1 K2' 73.20(11) 2_655 4_655
O3W Rb1 K2' 73.19(11) . 4_655
O3 Rb1 K2' 129.15(10) 2_655 3
O3 Rb1 K2' 59.70(10) . 3
O2 Rb1 K2' 61.91(10) . 3
O2 Rb1 K2' 134.82(10) 2_655 3
Cl2 Rb1 K2' 135.43(8) . 3
O3W Rb1 K2' 73.19(11) 2_655 3
O3W Rb1 K2' 73.20(11) . 3
K2' Rb1 K2' 89.13(17) 4_655 3
O3 Rb1 K2 60.87(8) 2_655 2_655
O3 Rb1 K2 128.14(8) . 2_655
O2 Rb1 K2 133.41(7) . 2_655
O2 Rb1 K2 63.50(7) 2_655 2_655
Cl2 Rb1 K2 137.22(5) . 2_655
O3W Rb1 K2 72.91(8) 2_655 2_655
O3W Rb1 K2 72.43(8) . 2_655
K2' Rb1 K2 1.80(10) 4_655 2_655
K2' Rb1 K2 87.35(9) 3 2_655
O3 Rb1 K2 128.14(8) 2_655 .
O3 Rb1 K2 60.87(8) . .
O2 Rb1 K2 63.50(7) . .
O2 Rb1 K2 133.41(7) 2_655 .
Cl2 Rb1 K2 137.22(5) . .
O3W Rb1 K2 72.43(8) 2_655 .
O3W Rb1 K2 72.91(8) . .
K2' Rb1 K2 87.35(9) 4_655 .
K2' Rb1 K2 1.80(10) 3 .
K2 Rb1 K2 85.56(11) 2_655 .
O3 Rb1 K2' 66.36(10) 2_655 2_655
O3 Rb1 K2' 123.10(10) . 2_655
O2 Rb1 K2' 128.00(9) . 2_655
O2 Rb1 K2' 69.63(9) 2_655 2_655
Cl2 Rb1 K2' 144.56(8) . 2_655
O3W Rb1 K2' 71.10(10) 2_655 2_655
O3W Rb1 K2' 70.28(10) . 2_655
K2' Rb1 K2' 9.13(9) 4_655 2_655
K2' Rb1 K2' 80.01(13) 3 2_655
K2 Rb1 K2' 7.34(9) 2_655 2_655
K2 Rb1 K2' 78.22(9) . 2_655
O4W Rb2 Rb2 80.1(3) . 3
O4W Rb2 O6 79.5(3) . .
Rb2 Rb2 O6 158.87(6) 3 .
O4W Rb2 O1W 119.0(3) . .
Rb2 Rb2 O1W 69.26(6) 3 .
O6 Rb2 O1W 126.34(8) . .
O4W Rb2 O5 68.0(2) . .
Rb2 Rb2 O5 105.95(8) 3 .
O6 Rb2 O5 70.95(8) . .
O1W Rb2 O5 71.66(9) . .
O4W Rb2 O4 67.4(2) . 3
Rb2 Rb2 O4 94.37(8) 3 3
O6 Rb2 O4 72.81(8) . 3
O1W Rb2 O4 159.65(9) . 3
O5 Rb2 O4 126.27(9) . 3
O4W Rb2 O1W 115.9(2) . 3
Rb2 Rb2 O1W 60.24(5) 3 3
O6 Rb2 O1W 125.80(8) . 3
O1W Rb2 O1W 92.74(12) . 3
O5 Rb2 O1W 162.74(9) . 3
O4 Rb2 O1W 68.02(8) 3 3
O4W Rb2 O4W 33.0(4) . 3
Rb2 Rb2 O4W 47.12(19) 3 3
O6 Rb2 O4W 112.2(2) . 3
O1W Rb2 O4W 100.26(19) . 3
O5 Rb2 O4W 83.63(18) . 3
O4 Rb2 O4W 74.92(19) 3 3
O1W Rb2 O4W 92.22(17) 3 3
O4W Rb2 Rb2 168.4(3) . 4_755
Rb2 Rb2 Rb2 89.350(10) 3 4_755
O6 Rb2 Rb2 110.52(6) . 4_755
O1W Rb2 Rb2 60.37(6) . 4_755
O5 Rb2 Rb2 119.99(8) . 4_755
O4 Rb2 Rb2 109.18(8) 3 4_755
O1W Rb2 Rb2 53.79(5) 3 4_755
O4W Rb2 Rb2 136.13(19) 3 4_755
O4W Rb2 C039 63.4(3) . .
Rb2 Rb2 C039 143.11(7) 3 .
O6 Rb2 C039 16.12(8) . .
O1W Rb2 C039 132.24(9) . .
O5 Rb2 C039 66.02(9) . .
O4 Rb2 C039 68.10(9) 3 .
O1W Rb2 C039 131.20(9) 3 .
O4W Rb2 C039 96.1(2) 3 .
Rb2 Rb2 C039 126.56(7) 4_755 .
O4W Rb2 Rb2 132.0(3) . 2_755
Rb2 Rb2 Rb2 52.23(4) 3 2_755
O6 Rb2 Rb2 148.54(8) . 2_755
O1W Rb2 Rb2 44.34(7) . 2_755
O5 Rb2 Rb2 115.63(6) . 2_755
O4 Rb2 Rb2 116.11(6) 3 2_755
O1W Rb2 Rb2 48.40(6) 3 2_755
O4W Rb2 Rb2 99.2(2) 3 2_755
Rb2 Rb2 Rb2 38.42(4) 4_755 2_755
C039 Rb2 Rb2 164.63(9) . 2_755
O5W K2 O5W 44.6(12) 3 .
O5W K2 O1 79.4(6) 3 .
O5W K2 O1 110.7(6) . .
O5W K2 O1 110.7(6) 3 3
O5W K2 O1 79.4(6) . 3
O1 K2 O1 169.4(2) . 3
O5W K2 Rb1 147.2(8) 3 3
O5W K2 Rb1 114.6(8) . 3
O1 K2 Rb1 89.95(9) . 3
O1 K2 Rb1 82.87(9) 3 3
O5W K2 Rb1 114.6(8) 3 .
O5W K2 Rb1 147.2(8) . .
O1 K2 Rb1 82.87(9) . .
O1 K2 Rb1 89.95(9) 3 .
Rb1 K2 Rb1 94.44(11) 3 .
K2' K2' O5W 95.9(8) 3 .
K2' K2' O1 87.2(5) 3 3
O5W K2' O1 77.0(6) . 3
K2' K2' O1 74.2(5) 3 .
O5W K2' O1 103.4(5) . .
O1 K2' O1 161.31(18) 3 .
K2' K2' O5W 65.6(7) 3 3
O5W K2' O5W 39.2(11) . 3
O1 K2' O5W 100.0(5) 3 3
O1 K2' O5W 71.6(5) . 3
K2' K2' O3 146.8(6) 3 3
O5W K2' O3 94.0(8) . 3
O1 K2' O3 125.99(17) 3 3
O1 K2' O3 72.70(12) . 3
O5W K2' O3 105.4(7) 3 3
K2' K2' O2 154.9(6) 3 3
O5W K2' O2 79.9(7) . 3
O1 K2' O2 67.75(12) 3 3
O1 K2' O2 130.93(17) . 3
O5W K2' O2 118.0(6) 3 3
O3 K2' O2 58.25(11) 3 3
K2' K2' Rb1 135.39(8) 3 3
O5W K2' Rb1 127.9(7) . 3
O1 K2' Rb1 93.96(14) 3 3
O1 K2' Rb1 100.04(14) . 3
O5W K2' Rb1 155.7(7) 3 3
O3 K2' Rb1 50.56(9) 3 3
O2 K2' Rb1 50.11(9) 3 3
K2' K2' Rb1 35.47(8) 3 .
O5W K2' Rb1 129.8(8) . .
O1 K2' Rb1 86.72(12) 3 .
O1 K2' Rb1 78.74(11) . .
O5W K2' Rb1 100.6(7) 3 .
O3 K2' Rb1 132.31(16) 3 .
O2 K2' Rb1 136.15(16) 3 .
Rb1 K2' Rb1 99.99(13) 3 .
K2' K2' K2' 89.988(7) 3 2_655
O5W K2' K2' 166.3(5) . 2_655
O1 K2' K2' 90.90(16) 3 2_655
O1 K2' K2' 90.16(15) . 2_655
O5W K2' K2' 152.5(6) 3 2_655
O3 K2' K2' 87.79(12) 3 2_655
O2 K2' K2' 89.49(12) 3 2_655
Rb1 K2' K2' 45.43(8) 3 2_655
Rb1 K2' K2' 54.56(8) . 2_655
K2' K2' K2' 78.98(11) 3 4_655
O5W K2' K2' 166.0(6) . 4_655
O1 K2' K2' 89.63(12) 3 4_655
O1 K2' K2' 87.86(12) . 4_655
O5W K2' K2' 142.6(6) 3 4_655
O3 K2' K2' 97.39(16) 3 4_655
O2 K2' K2' 99.15(16) 3 4_655
Rb1 K2' K2' 56.46(11) 3 4_655
Rb1 K2' K2' 43.53(7) . 4_655
K2' K2' K2' 11.03(11) 2_655 4_655
N3 C1 N4 113.2(3) . .
N3 C1 C2 110.4(3) . .
N4 C1 C2 112.2(3) . .
N3 C1 C4 102.6(3) . .
N4 C1 C4 102.4(3) . .
C2 C1 C4 115.5(3) . .
C1 C2 H2A 109.5 . .
C1 C2 H2B 109.5 . .
H2A C2 H2B 109.5 . .
C1 C2 H2C 109.5 . .
H2A C2 H2C 109.5 . .
H2B C2 H2C 109.5 . .
C4 C3 H3A 109.5 . .
C4 C3 H3B 109.5 . .
H3A C3 H3B 109.5 . .
C4 C3 H3C 109.5 . .
H3A C3 H3C 109.5 . .
H3B C3 H3C 109.5 . .
N5 C4 N6 112.6(3) . .
N5 C4 C3 110.9(3) . .
N6 C4 C3 112.6(3) . .
N5 C4 C1 102.7(3) . .
N6 C4 C1 102.3(3) . .
C3 C4 C1 115.1(3) . .
O3 C5 N8 126.0(4) . .
O3 C5 N9 124.8(4) . .
N8 C5 N9 109.1(3) . .
N7 C019 N8 115.5(3) . .
N7 C019 C031 102.5(3) . .
N8 C019 C031 103.5(3) . .
N7 C019 H019 111.6 . .
N8 C019 H019 111.6 . .
C031 C019 H019 111.6 . .
N6 C022 N7 115.1(3) . .
N6 C022 H02A 108.5 . .
N7 C022 H02A 108.5 . .
N6 C022 H02B 108.5 . .
N7 C022 H02B 108.5 . .
H02A C022 H02B 107.5 . .
N11 C026 N12 115.5(3) . .
N11 C026 C030 102.8(3) . .
N12 C026 C030 102.6(3) . .
N11 C026 H026 111.7 . .
N12 C026 H026 111.7 . .
C030 C026 H026 111.7 . .
N2 C030 N1 113.9(3) . .
N2 C030 C026 102.7(3) . .
N1 C030 C026 102.7(3) . .
N2 C030 H030 112.3 . .
N1 C030 H030 112.3 . .
C026 C030 H030 112.3 . .
N10 C031 N9 115.4(3) . .
N10 C031 C019 103.6(3) . .
N9 C031 C019 102.5(3) . .
N10 C031 H031 111.6 . .
N9 C031 H031 111.6 . .
C019 C031 H031 111.6 . .
N11 C032 N10 112.6(3) 3 .
N11 C032 H03A 109.1 3 .
N10 C032 H03A 109.1 . .
N11 C032 H03B 109.1 3 .
N10 C032 H03B 109.1 . .
H03A C032 H03B 107.8 . .
O4 C034 N7 127.6(4) . .
O4 C034 N10 123.9(4) . .
N7 C034 N10 108.5(3) . .
N3 C036 N2 113.9(3) . .
N3 C036 H03C 108.8 . .
N2 C036 H03C 108.8 . .
N3 C036 H03D 108.8 . .
N2 C036 H03D 108.8 . .
H03C C036 H03D 107.7 . .
N5 C037 N8 114.5(3) . .
N5 C037 H03E 108.6 . .
N8 C037 H03E 108.6 . .
N5 C037 H03F 108.6 . .
N8 C037 H03F 108.6 . .
H03E C037 H03F 107.6 . .
O1 C038 N12 126.5(4) . .
O1 C038 N1 125.6(4) . .
N12 C038 N1 107.8(3) . .
O6 C039 N2 126.8(4) . .
O6 C039 N11 126.1(4) . .
N2 C039 N11 107.2(3) . .
O6 C039 Rb2 39.8(2) . .
N2 C039 Rb2 117.1(3) . .
N11 C039 Rb2 116.4(3) . .
N9 C040 N12 113.4(3) . 3
N9 C040 H04A 108.9 . .
N12 C040 H04A 108.9 3 .
N9 C040 H04B 108.9 . .
N12 C040 H04B 108.9 3 .
H04A C040 H04B 107.7 . .
O2 C041 N5 126.4(4) . .
O2 C041 N4 125.6(4) . .
N5 C041 N4 107.9(3) . .
N4 C042 N1 115.1(3) . .
N4 C042 H04C 108.5 . .
N1 C042 H04C 108.5 . .
N4 C042 H04D 108.5 . .
N1 C042 H04D 108.5 . .
H04C C042 H04D 107.5 . .
O5 C043 N6 127.6(4) . .
O5 C043 N3 124.6(4) . .
N6 C043 N3 107.7(3) . .
C038 N1 C042 123.4(3) . .
C038 N1 C030 112.2(3) . .
C042 N1 C030 120.7(3) . .
C039 N2 C030 113.1(3) . .
C039 N2 C036 123.0(3) . .
C030 N2 C036 122.5(3) . .
C043 N3 C036 119.7(3) . .
C043 N3 C1 113.3(3) . .
C036 N3 C1 126.9(3) . .
C041 N4 C042 119.5(3) . .
C041 N4 C1 112.8(3) . .
C042 N4 C1 127.6(3) . .
C041 N5 C037 120.5(3) . .
C041 N5 C4 113.5(3) . .
C037 N5 C4 126.0(3) . .
C043 N6 C022 119.9(3) . .
C043 N6 C4 113.2(3) . .
C022 N6 C4 125.5(3) . .
C034 N7 C022 121.2(3) . .
C034 N7 C019 112.6(3) . .
C022 N7 C019 123.4(3) . .
C5 N8 C019 112.1(3) . .
C5 N8 C037 124.0(3) . .
C019 N8 C037 123.9(3) . .
C5 N9 C040 122.3(3) . .
C5 N9 C031 111.7(3) . .
C040 N9 C031 124.9(3) . .
C034 N10 C031 111.7(3) . .
C034 N10 C032 123.4(3) . .
C031 N10 C032 124.8(3) . .
C039 N11 C026 113.5(3) . .
C039 N11 C032 122.3(3) . 3
C026 N11 C032 122.9(3) . 3
C038 N12 C026 114.3(3) . .
C038 N12 C040 122.0(3) . 3
C026 N12 C040 119.8(3) . 3
C038 O1 K2' 125.7(3) . 3
C038 O1 K2 120.0(3) . .
K2' O1 K2 11.14(12) 3 .
C038 O1 K2' 124.7(3) . .
K2' O1 K2' 18.66(18) 3 .
K2 O1 K2' 10.83(11) . .
C041 O2 Rb1 160.7(3) . .
C041 O2 K2' 114.6(3) . 3
Rb1 O2 K2' 67.98(11) . 3
C5 O3 Rb1 158.2(3) . .
C5 O3 K2' 110.4(3) . 3
Rb1 O3 K2' 69.74(12) . 3
C034 O4 Rb2 147.1(3) . 3
C043 O5 Rb2 149.4(3) . .
C039 O6 Rb2 124.1(3) . .

loop_
_geom_bond_atom_site_label_1
_geom_bond_atom_site_label_2
_geom_bond_distance
_geom_bond_site_symmetry_2
O1W Rb2 2.906(3) 2_755
O1W Rb2 2.906(3) .
O1W Rb2 3.130(4) 3
O1W Rb2 3.130(4) 4_755
O3W Rb1 3.231(7) .
O4W O4W 1.76(2) 3
O4W Rb2 2.375(10) .
O4W Rb2 3.193(11) 3
O5W K2 2.54(2) .
O5W K2' 2.73(2) .
O5W K2' 2.98(2) 3
Cl2 Rb1 3.158(3) .
Rb1 O3 2.865(3) 2_655
Rb1 O3 2.865(3) .
Rb1 O2 2.881(3) .
Rb1 O2 2.881(3) 2_655
Rb1 O3W 3.231(7) 2_655
Rb1 K2' 3.481(5) 4_655
Rb1 K2' 3.481(5) 3
Rb1 K2 4.027(4) 2_655
Rb1 K2 4.027(4) .
Rb1 K2' 4.212(5) 2_655
Rb2 Rb2 2.583(2) 3
Rb2 O6 2.831(3) .
Rb2 O5 2.919(3) .
Rb2 O4 2.950(3) 3
Rb2 O1W 3.130(4) 3
Rb2 O4W 3.193(11) 3
Rb2 Rb2 3.286(3) 4_755
Rb2 C039 3.663(4) .
Rb2 Rb2 4.156(3) 2_755
K2 O5W 2.54(2) 3
K2 O1 2.891(3) .
K2 O1 2.891(3) 3
K2 Rb1 4.027(4) 3
K2' K2' 0.952(9) 3
K2' O1 2.863(5) 3
K2' O1 2.972(5) .
K2' O5W 2.98(2) 3
K2' O3 3.203(6) 3
K2' O2 3.312(5) 3
K2' Rb1 3.481(5) 3
K2' K2' 4.885(11) 2_655
K2' K2' 4.977(11) 4_655
C1 N3 1.450(5) .
C1 N4 1.465(5) .
C1 C2 1.531(6) .
C1 C4 1.595(6) .
C2 H2A 0.9700 .
C2 H2B 0.9700 .
C2 H2C 0.9700 .
C3 C4 1.531(6) .
C3 H3A 0.9700 .
C3 H3B 0.9700 .
C3 H3C 0.9700 .
C4 N5 1.456(5) .
C4 N6 1.475(5) .
C5 O3 1.219(5) .
C5 N8 1.363(5) .
C5 N9 1.374(5) .
C019 N7 1.448(5) .
C019 N8 1.453(5) .
C019 C031 1.560(6) .
C019 H019 0.9900 .
C022 N6 1.441(5) .
C022 N7 1.445(5) .
C022 H02A 0.9800 .
C022 H02B 0.9800 .
C026 N11 1.433(5) .
C026 N12 1.443(5) .
C026 C030 1.567(6) .
C026 H026 0.9900 .
C030 N2 1.447(5) .
C030 N1 1.458(5) .
C030 H030 0.9900 .
C031 N10 1.435(5) .
C031 N9 1.465(5) .
C031 H031 0.9900 .
C032 N11 1.456(5) 3
C032 N10 1.467(5) .
C032 H03A 0.9800 .
C032 H03B 0.9800 .
C034 O4 1.236(5) .
C034 N7 1.360(5) .
C034 N10 1.383(5) .
C036 N3 1.448(5) .
C036 N2 1.459(5) .
C036 H03C 0.9800 .
C036 H03D 0.9800 .
C037 N5 1.456(5) .
C037 N8 1.458(5) .
C037 H03E 0.9800 .
C037 H03F 0.9800 .
C038 O1 1.212(5) .
C038 N12 1.342(5) .
C038 N1 1.382(5) .
C039 O6 1.227(5) .
C039 N2 1.364(5) .
C039 N11 1.372(5) .
C040 N9 1.445(5) .
C040 N12 1.475(5) 3
C040 H04A 0.9800 .
C040 H04B 0.9800 .
C041 O2 1.210(5) .
C041 N5 1.375(5) .
C041 N4 1.391(5) .
C042 N4 1.419(5) .
C042 N1 1.443(5) .
C042 H04C 0.9800 .
C042 H04D 0.9800 .
C043 O5 1.227(5) .
C043 N6 1.368(5) .
C043 N3 1.399(5) .
N11 C032 1.456(5) 3
N12 C040 1.475(5) 3
O1 K2' 2.863(5) 3
O2 K2' 3.312(5) 3
O3 K2' 3.203(6) 3
O4 Rb2 2.950(3) 3
